data_4025028
loop_
_publ_author_name
'Ashraf Wilsily'
'Eric Fillion'

_publ_section_title
;
Asymmetric Synthesis of All-Carbon Benzylic Quaternary Stereocenters via
Conjugate Addition to Alkylidene and Indenylidene Meldrum's Acids
;
_journal_name_full 'Journal of Organic Chemistry'
_journal_page_first 8583
_journal_page_last 8594
_journal_paper_doi 10.1021/jo901559d
_journal_volume 74
_journal_year 2009
_chemical_formula_sum 'C14 H13 Cl O4'
_chemical_formula_weight 280.69
_chemical_name_systematic
; 
 ? 
;
_space_group_IT_number 33
_symmetry_cell_setting orthorhombic
_symmetry_space_group_name_Hall 'P 2c -2n'
_symmetry_space_group_name_H-M 'P n a 21'
_atom_sites_solution_hydrogens geom
_atom_sites_solution_primary direct
_atom_sites_solution_secondary difmap
_audit_creation_method SHELXL-97
_cell_angle_alpha 90.00
_cell_angle_beta 90.00
_cell_angle_gamma 90.00
_cell_formula_units_Z 4
_cell_length_a 7.3779(4)
_cell_length_b 22.6070(12)
_cell_length_c 7.9039(4)
_cell_measurement_reflns_used 5006
_cell_measurement_temperature 180(1)
_cell_measurement_theta_max 34.94
_cell_measurement_theta_min 2.70
_cell_volume 1318.31(12)
_computing_cell_refinement SAINT
_computing_data_collection SMART
_computing_data_reduction SAINT
_computing_molecular_graphics SHELXTL
_computing_publication_material SHELXTL
_computing_structure_refinement SHELXTL
_computing_structure_solution SHELXTL
_diffrn_ambient_temperature 180(1)
_diffrn_measured_fraction_theta_full 1.000
_diffrn_measured_fraction_theta_max 1.000
_diffrn_measurement_device_type 'Bruker APEX'
_diffrn_measurement_method Omega
_diffrn_radiation_monochromator graphite
_diffrn_radiation_source 'fine-focus sealed tube'
_diffrn_radiation_type MoK\a
_diffrn_radiation_wavelength 0.71073
_diffrn_reflns_av_R_equivalents 0.0271
_diffrn_reflns_av_sigmaI/netI 0.0254
_diffrn_reflns_limit_h_max 10
_diffrn_reflns_limit_h_min -9
_diffrn_reflns_limit_k_max 31
_diffrn_reflns_limit_k_min -31
_diffrn_reflns_limit_l_max 11
_diffrn_reflns_limit_l_min -11
_diffrn_reflns_number 10430
_diffrn_reflns_theta_full 30.03
_diffrn_reflns_theta_max 30.03
_diffrn_reflns_theta_min 2.73
_exptl_absorpt_coefficient_mu 0.296
_exptl_absorpt_correction_T_max 0.947
_exptl_absorpt_correction_T_min 0.888
_exptl_absorpt_correction_type integration
_exptl_absorpt_process_details 'Face-indexed analytical'
_exptl_crystal_colour Colourless
_exptl_crystal_density_diffrn 1.414
_exptl_crystal_density_method 'not measured'
_exptl_crystal_description 'Tabular prism fragment'
_exptl_crystal_F_000 584
_exptl_crystal_size_max 0.46
_exptl_crystal_size_mid 0.20
_exptl_crystal_size_min 0.20
_refine_diff_density_max 0.222
_refine_diff_density_min -0.209
_refine_diff_density_rms 0.047
_refine_ls_abs_structure_details 'Flack H D (1983), Acta Cryst. A39, 876-881'
_refine_ls_abs_structure_Flack 0.01(4)
_refine_ls_extinction_coef 0.0190(16)
_refine_ls_extinction_expression Fc^*^=kFc[1+0.001xFc^2^\l^3^/sin(2\q)]^-1/4^
_refine_ls_extinction_method SHELXL
_refine_ls_goodness_of_fit_ref 1.957
_refine_ls_hydrogen_treatment constr
_refine_ls_matrix_type full
_refine_ls_number_parameters 175
_refine_ls_number_reflns 3744
_refine_ls_number_restraints 0
_refine_ls_restrained_S_all 1.957
_refine_ls_R_factor_all 0.0345
_refine_ls_R_factor_gt 0.0333
_refine_ls_shift/su_max 0.000
_refine_ls_shift/su_mean 0.000
_refine_ls_structure_factor_coef Fsqd
_refine_ls_weighting_details 'calc w=1/[\s^2^(Fo^2^)+(0.0150P)^2^+0.0000P] where P=(Fo^2^+2Fc^2^)/3'
_refine_ls_weighting_scheme calc
_refine_ls_wR_factor_gt 0.0703
_refine_ls_wR_factor_ref 0.0705
_reflns_number_gt 3603
_reflns_number_total 3744
_reflns_threshold_expression >2sigma(I)
_cod_data_source_file jo901559d_si_005.cif
_cod_data_source_block ef1292m
_cod_depositor_comments
;
The following automatic conversions were performed:
'_symmetry_cell_setting' value 'Orthorhombic' changed to 'orthorhombic'
according to '/home/saulius/struct/CIF-dictionaries/cif_core.dic'
dictionary named 'cif_core.dic' version 2.4.1 from
2010-06-29.

'_exptl_absorpt_correction_type' value 'Integration' changed
to 'integration' according to
'/home/saulius/struct/CIF-dictionaries/cif_core.dic' dictionary named
'cif_core.dic' version 2.4.1 from 2010-06-29.

Automatic conversion script
Id: cif_fix_enum 1527 2010-12-29 10:47:43Z saulius 
;
_cod_original_sg_symbol_H-M Pna2(1)
_cod_database_code 4025028

loop_
_symmetry_equiv_pos_as_xyz
'x, y, z'
'-x, -y, z+1/2'
'x+1/2, -y+1/2, z'
'-x+1/2, y+1/2, z+1/2'

loop_
_atom_site_label
_atom_site_type_symbol
_atom_site_fract_x
_atom_site_fract_y
_atom_site_fract_z
_atom_site_U_iso_or_equiv
_atom_site_adp_type
_atom_site_occupancy
_atom_site_symmetry_multiplicity
_atom_site_calc_flag
_atom_site_refinement_flags
_atom_site_disorder_assembly
_atom_site_disorder_group
O1 O 0.99945(14) 0.28011(5) 0.40759(15) 0.0370(3) Uani 1 1 d . . .
C2 C 1.00667(17) 0.32724(6) 0.5286(2) 0.0279(3) Uani 1 1 d . . .
O3 O 0.82436(12) 0.33955(4) 0.58615(14) 0.0274(2) Uani 1 1 d . . .
C4 C 0.69236(16) 0.34765(5) 0.46836(18) 0.0232(2) Uani 1 1 d . . .
C5 C 0.74135(17) 0.33112(5) 0.29192(18) 0.0227(2) Uani 1 1 d . . .
C6 C 0.87760(19) 0.28309(6) 0.2782(2) 0.0317(3) Uani 1 1 d . . .
C7 C 1.1067(2) 0.30254(7) 0.6797(2) 0.0401(4) Uani 1 1 d . . .
H7X H 1.0474 0.2660 0.7173 0.060 Uiso 1 1 calc R . .
H7Y H 1.1051 0.3316 0.7717 0.060 Uiso 1 1 calc R . .
H7Z H 1.2324 0.2940 0.6480 0.060 Uiso 1 1 calc R . .
C8 C 1.09328(19) 0.38196(7) 0.4583(2) 0.0383(3) Uani 1 1 d . . .
H8X H 1.2168 0.3728 0.4210 0.057 Uiso 1 1 calc R . .
H8Y H 1.0974 0.4125 0.5461 0.057 Uiso 1 1 calc R . .
H8Z H 1.0222 0.3963 0.3619 0.057 Uiso 1 1 calc R . .
O9 O 0.54608(11) 0.36410(4) 0.51570(14) 0.0299(2) Uani 1 1 d . . .
O10 O 0.88491(16) 0.24673(5) 0.16833(18) 0.0505(3) Uani 1 1 d . . .
C11 C 0.65850(16) 0.35388(5) 0.15509(18) 0.0222(2) Uani 1 1 d . . .
C12 C 0.53265(16) 0.40533(5) 0.16663(17) 0.0222(2) Uani 1 1 d . . .
C13 C 0.36169(17) 0.40167(6) 0.09280(19) 0.0251(3) Uani 1 1 d . . .
H13 H 0.3214 0.3658 0.0428 0.030 Uiso 1 1 calc R . .
C14 C 0.25143(18) 0.45116(6) 0.0934(2) 0.0277(3) Uani 1 1 d . . .
C15 C 0.30629(19) 0.50432(6) 0.1626(2) 0.0317(3) Uani 1 1 d . . .
H15 H 0.2278 0.5376 0.1626 0.038 Uiso 1 1 calc R . .
C16 C 0.4782(2) 0.50800(6) 0.2320(2) 0.0338(3) Uani 1 1 d . . .
H16 H 0.5193 0.5444 0.2779 0.041 Uiso 1 1 calc R . .
C17 C 0.5909(2) 0.45894(6) 0.2350(2) 0.0292(3) Uani 1 1 d . . .
H17 H 0.7082 0.4618 0.2839 0.035 Uiso 1 1 calc R . .
Cl18 Cl 0.03742(5) 0.446834(17) 0.0000 0.04467(11) Uani 1 1 d . . .
C19 C 0.68914(19) 0.33287(6) -0.02259(19) 0.0316(3) Uani 1 1 d . . .
H19X H 0.8113 0.3162 -0.0322 0.047 Uiso 1 1 calc R . .
H19Y H 0.6767 0.3662 -0.1009 0.047 Uiso 1 1 calc R . .
H19Z H 0.5994 0.3025 -0.0508 0.047 Uiso 1 1 calc R . .

loop_
_atom_site_aniso_label
_atom_site_aniso_U_11
_atom_site_aniso_U_22
_atom_site_aniso_U_33
_atom_site_aniso_U_23
_atom_site_aniso_U_13
_atom_site_aniso_U_12
O1 0.0406(6) 0.0367(6) 0.0336(6) -0.0064(4) -0.0077(5) 0.0194(4)
C2 0.0241(6) 0.0345(7) 0.0251(6) -0.0005(5) 0.0011(5) 0.0067(5)
O3 0.0241(4) 0.0375(5) 0.0204(4) 0.0019(4) 0.0013(4) 0.0043(4)
C4 0.0253(6) 0.0200(5) 0.0244(6) 0.0012(5) 0.0008(5) -0.0004(4)
C5 0.0227(6) 0.0207(5) 0.0248(6) -0.0027(5) 0.0020(5) 0.0011(4)
C6 0.0356(7) 0.0299(7) 0.0295(7) -0.0028(6) -0.0012(6) 0.0095(6)
C7 0.0370(8) 0.0506(9) 0.0326(8) 0.0058(7) -0.0063(7) 0.0141(7)
C8 0.0248(6) 0.0475(8) 0.0426(8) 0.0095(7) 0.0002(6) -0.0014(6)
O9 0.0240(4) 0.0371(5) 0.0286(5) -0.0009(5) 0.0038(4) 0.0042(3)
O10 0.0609(8) 0.0447(6) 0.0458(7) -0.0187(6) -0.0118(6) 0.0261(6)
C11 0.0221(6) 0.0214(5) 0.0232(6) -0.0013(5) 0.0023(5) -0.0023(4)
C12 0.0252(6) 0.0223(5) 0.0191(5) 0.0019(5) 0.0014(5) 0.0011(4)
C13 0.0264(6) 0.0245(6) 0.0244(6) 0.0020(5) 0.0000(5) -0.0039(5)
C14 0.0231(6) 0.0333(7) 0.0267(6) 0.0075(5) -0.0010(5) 0.0008(5)
C15 0.0352(7) 0.0306(6) 0.0293(7) 0.0046(6) 0.0012(6) 0.0091(5)
C16 0.0434(8) 0.0235(7) 0.0346(8) -0.0056(6) -0.0077(7) 0.0033(6)
C17 0.0306(6) 0.0286(6) 0.0284(7) -0.0021(5) -0.0060(6) -0.0003(5)
Cl18 0.02624(16) 0.0482(2) 0.0596(3) 0.0082(2) -0.01105(19) 0.00201(14)
C19 0.0348(7) 0.0374(7) 0.0227(6) -0.0048(6) 0.0020(6) 0.0030(5)

loop_
_atom_type_symbol
_atom_type_description
_atom_type_scat_dispersion_real
_atom_type_scat_dispersion_imag
_atom_type_scat_source
C C 0.0033 0.0016 'International Tables Vol C Tables 4.2.6.8 and 6.1.1.4'
H H 0.0000 0.0000 'International Tables Vol C Tables 4.2.6.8 and 6.1.1.4'
O O 0.0106 0.0060 'International Tables Vol C Tables 4.2.6.8 and 6.1.1.4'
Cl Cl 0.1484 0.1585 'International Tables Vol C Tables 4.2.6.8 and 6.1.1.4'

loop_
_geom_angle_atom_site_label_1
_geom_angle_atom_site_label_2
_geom_angle_atom_site_label_3
_geom_angle
_geom_angle_site_symmetry_1
_geom_angle_site_symmetry_3
_geom_angle_publ_flag
C6 O1 C2 119.23(10) . . ?
O1 C2 O3 108.56(10) . . ?
O1 C2 C8 112.48(12) . . ?
O3 C2 C8 110.74(11) . . ?
O1 C2 C7 105.71(11) . . ?
O3 C2 C7 106.04(12) . . ?
C8 C2 C7 112.94(12) . . ?
C4 O3 C2 118.45(10) . . ?
O9 C4 O3 118.16(12) . . ?
O9 C4 C5 126.00(12) . . ?
O3 C4 C5 115.71(10) . . ?
C11 C5 C6 121.97(12) . . ?
C11 C5 C4 123.17(11) . . ?
C6 C5 C4 114.62(11) . . ?
O10 C6 O1 118.72(12) . . ?
O10 C6 C5 125.87(13) . . ?
O1 C6 C5 115.37(12) . . ?
C5 C11 C12 122.17(11) . . ?
C5 C11 C19 124.29(11) . . ?
C12 C11 C19 113.47(11) . . ?
C13 C12 C17 119.54(11) . . ?
C13 C12 C11 119.48(11) . . ?
C17 C12 C11 120.64(11) . . ?
C14 C13 C12 118.90(12) . . ?
C15 C14 C13 122.20(13) . . ?
C15 C14 Cl18 118.77(10) . . ?
C13 C14 Cl18 119.02(10) . . ?
C14 C15 C16 118.53(12) . . ?
C15 C16 C17 120.56(13) . . ?
C16 C17 C12 120.24(13) . . ?

loop_
_geom_bond_atom_site_label_1
_geom_bond_atom_site_label_2
_geom_bond_distance
_geom_bond_site_symmetry_2
_geom_bond_publ_flag
O1 C6 1.3630(18) . ?
O1 C2 1.4328(17) . ?
C2 O3 1.4470(15) . ?
C2 C8 1.499(2) . ?
C2 C7 1.511(2) . ?
O3 C4 1.3597(15) . ?
C4 O9 1.2013(14) . ?
C4 C5 1.4883(18) . ?
C5 C11 1.3447(18) . ?
C5 C6 1.4837(17) . ?
C6 O10 1.1971(17) . ?
C11 C12 1.4910(17) . ?
C11 C19 1.4996(18) . ?
C12 C13 1.3922(17) . ?
C12 C17 1.3950(17) . ?
C13 C14 1.3832(18) . ?
C14 C15 1.3812(19) . ?
C14 Cl18 1.7458(14) . ?
C15 C16 1.384(2) . ?
C16 C17 1.3861(19) . ?

loop_
_cod_related_entry_id
_cod_related_entry_database
_cod_related_entry_code
1 ChemSpider 30659075
